data_7717775
loop_
_publ_author_name
'Estival, Arno'
'Blancarte, Luis Enrique'
'Pinto, Lo\"ic'
'Pointis, Romane'
'Galas, Nathan'
'Saquet, Alix'
'Vendier, Laure'
'Santillan, Rosa'
'Farf\'an, Norberto'
'Sortais, Jean-Baptiste'
'Grellier, Mary'
'Simonneau, Antoine'

_publ_section_title
;
 Synthesis and Characterization of Heptacoordinated Molybdenum(II)
 Complexes Supported with 2,6-Bis(pyrazol-3-yl)pyridine (bpp) Ligands
;
_journal_name_full 'Dalton Transactions'
_journal_paper_doi 10.1039/D4DT03264K
_journal_year 2025
_chemical_formula_moiety 'C41 H31 F6 Mo N5 O2 P2'
_chemical_formula_sum 'C41 H31 F6 Mo N5 O2 P2'
_chemical_formula_weight 897.59
_space_group_crystal_system monoclinic
_space_group_IT_number 14
_space_group_name_Hall '-P 2yn'
_space_group_name_H-M_alt 'P 1 21/n 1'
_atom_sites_solution_hydrogens geom
_audit_creation_method SHELXL-2019/3
_audit_update_record
;
2024-11-15 deposited with the CCDC.	2025-01-06 downloaded from the CCDC.
;
_cell_angle_alpha 90
_cell_angle_beta 103.9270(10)
_cell_angle_gamma 90
_cell_formula_units_Z 4
_cell_length_a 13.8694(2)
_cell_length_b 17.5030(2)
_cell_length_c 16.2883(2)
_cell_measurement_reflns_used 38057
_cell_measurement_temperature 100(2)
_cell_measurement_theta_max 79.5230
_cell_measurement_theta_min 3.7410
_cell_volume 3837.85(9)
_computing_structure_refinement 'SHELXL-2019/2 (Sheldrick, 2019)'
_computing_structure_solution 'SHELXT 2018/2 (Sheldrick, 2018)'
_diffrn_ambient_temperature 100(2)
_diffrn_detector 'Hybrid Pixel Array Detector'
_diffrn_detector_area_resol_mean 10.0000
_diffrn_detector_type HyPix
_diffrn_measured_fraction_theta_full 1.000
_diffrn_measured_fraction_theta_max 1.000
_diffrn_measurement_device 'four-circle diffractometer'
_diffrn_measurement_device_type 'XtaLAB Synergy, Dualflex, HyPix'
_diffrn_radiation_monochromator mirror
_diffrn_radiation_probe x-ray
_diffrn_radiation_type 'Cu K\a'
_diffrn_radiation_wavelength 1.54184
_diffrn_reflns_av_R_equivalents 0.0484
_diffrn_reflns_av_unetI/netI 0.0233
_diffrn_reflns_Laue_measured_fraction_full 1.000
_diffrn_reflns_Laue_measured_fraction_max 1.000
_diffrn_reflns_limit_h_max 16
_diffrn_reflns_limit_h_min -15
_diffrn_reflns_limit_k_max 21
_diffrn_reflns_limit_k_min -20
_diffrn_reflns_limit_l_max 19
_diffrn_reflns_limit_l_min -19
_diffrn_reflns_number 64919
_diffrn_reflns_point_group_measured_fraction_full 1.000
_diffrn_reflns_point_group_measured_fraction_max 1.000
_diffrn_reflns_theta_full 67.684
_diffrn_reflns_theta_max 70.074
_diffrn_reflns_theta_min 3.766
_diffrn_source 'micro-focus sealed X-ray tube'
_diffrn_source_type 'PhotonJet (Cu) X-ray Source'
_exptl_absorpt_coefficient_mu 4.224
_exptl_absorpt_correction_T_max 1.00000
_exptl_absorpt_correction_T_min 0.81731
_exptl_absorpt_correction_type multi-scan
_exptl_absorpt_process_details
;
CrysAlisPro 1.171.41.120a (Rigaku Oxford Diffraction, 2021)
Empirical absorption correction using spherical harmonics,
implemented in SCALE3 ABSPACK scaling algorithm.
;
_exptl_crystal_colour orange
_exptl_crystal_density_diffrn 1.554
_exptl_crystal_description parallelepiped
_exptl_crystal_F_000 1816
_exptl_crystal_size_max 0.10
_exptl_crystal_size_mid 0.050
_exptl_crystal_size_min 0.020
_refine_diff_density_max 0.710
_refine_diff_density_min -0.867
_refine_diff_density_rms 0.067
_refine_ls_extinction_method none
_refine_ls_goodness_of_fit_ref 1.027
_refine_ls_hydrogen_treatment constr
_refine_ls_matrix_type full
_refine_ls_number_parameters 516
_refine_ls_number_reflns 7276
_refine_ls_number_restraints 0
_refine_ls_restrained_S_all 1.027
_refine_ls_R_factor_all 0.0377
_refine_ls_R_factor_gt 0.0349
_refine_ls_shift/su_max 0.002
_refine_ls_shift/su_mean 0.000
_refine_ls_structure_factor_coef Fsqd
_refine_ls_weighting_details 'w=1/[\s^2^(Fo^2^)+(0.0513P)^2^+4.1422P] where P=(Fo^2^+2Fc^2^)/3'
_refine_ls_weighting_scheme calc
_refine_ls_wR_factor_gt 0.0908
_refine_ls_wR_factor_ref 0.0925
_reflns_Friedel_coverage 0.000
_reflns_number_gt 6704
_reflns_number_total 7276
_reflns_threshold_expression 'I > 2\s(I)'
_cod_data_source_file d4dt03264k2.cif
_cod_data_source_block 20230510AEN
_cod_original_sg_symbol_H-M 'P 21/n'
_cod_database_code 7717775
_shelx_shelxl_version_number 2019/3
_shelx_space_group_comment
;
The symmetry employed for this shelxl refinement is uniquely defined
by the following loop, which should always be used as a source of
symmetry information in preference to the above space-group names.
They are only intended as comments.
;

loop_
_space_group_symop_operation_xyz
'x, y, z'
'-x+1/2, y+1/2, -z+1/2'
'-x, -y, -z'
'x-1/2, -y-1/2, z-1/2'

loop_
_atom_site_label
_atom_site_type_symbol
_atom_site_fract_x
_atom_site_fract_y
_atom_site_fract_z
_atom_site_U_iso_or_equiv
_atom_site_adp_type
_atom_site_occupancy
_atom_site_site_symmetry_order
_atom_site_calc_flag
_atom_site_refinement_flags_posn
_atom_site_refinement_flags_adp
_atom_site_refinement_flags_occupancy
_atom_site_disorder_assembly
_atom_site_disorder_group
C1 C 0.4820(2) 0.11576(19) 0.68528(19) 0.0432(7) Uani 1 1 d . . . . .
C2 C 0.5780(2) 0.1978(2) 0.7749(2) 0.0450(7) Uani 1 1 d . . . . .
C3 C 0.3842(2) 0.24849(18) 0.96185(17) 0.0375(6) Uani 1 1 d . . . . .
H3 H 0.372804 0.301719 0.966030 0.045 Uiso 1 1 calc R U . . .
C4 C 0.3794(2) 0.2004(2) 1.02851(18) 0.0449(7) Uani 1 1 d . . . . .
H4 H 0.365269 0.220843 1.078374 0.054 Uiso 1 1 calc R U . . .
C5 C 0.3952(2) 0.1224(2) 1.02245(19) 0.0487(8) Uani 1 1 d . . . . .
H5 H 0.393426 0.089757 1.068684 0.058 Uiso 1 1 calc R U . . .
C6 C 0.4134(3) 0.09230(19) 0.9493(2) 0.0482(7) Uani 1 1 d . . . . .
H6 H 0.422067 0.038794 0.944448 0.058 Uiso 1 1 calc R U . . .
C7 C 0.4189(2) 0.14061(16) 0.88245(17) 0.0378(6) Uani 1 1 d . . . . .
H7 H 0.431958 0.119815 0.832328 0.045 Uiso 1 1 calc R U . . .
C9 C 0.5015(2) 0.35684(16) 0.85558(17) 0.0347(6) Uani 1 1 d . . . . .
H9A H 0.565701 0.333429 0.881947 0.052 Uiso 1 1 calc R U . . .
H9B H 0.474443 0.381568 0.899144 0.052 Uiso 1 1 calc R U . . .
H9C H 0.510646 0.395046 0.814107 0.052 Uiso 1 1 calc R U . . .
C10 C 0.29476(18) 0.33020(15) 0.77785(15) 0.0303(5) Uani 1 1 d . . . . .
C11 C 0.2867(2) 0.40633(17) 0.75254(17) 0.0376(6) Uani 1 1 d . . . . .
H11 H 0.344497 0.434391 0.749955 0.045 Uiso 1 1 calc R U . . .
C12 C 0.1939(2) 0.44146(19) 0.73099(19) 0.0453(7) Uani 1 1 d . . . . .
H12 H 0.188786 0.493712 0.714751 0.054 Uiso 1 1 calc R U . . .
C13 C 0.1093(2) 0.4007(2) 0.73311(19) 0.0470(8) Uani 1 1 d . . . . .
H13 H 0.046088 0.424791 0.717927 0.056 Uiso 1 1 calc R U . . .
C14 C 0.1166(2) 0.32452(19) 0.75742(19) 0.0433(7) Uani 1 1 d . . . . .
H14 H 0.058257 0.296440 0.758473 0.052 Uiso 1 1 calc R U . . .
C15 C 0.2088(2) 0.28921(17) 0.78021(17) 0.0354(6) Uani 1 1 d . . . . .
H15 H 0.213610 0.237203 0.797415 0.042 Uiso 1 1 calc R U . . .
C16 C 0.4921(2) 0.25903(18) 0.45819(18) 0.0388(6) Uani 1 1 d . . . . .
C17 C 0.4022(2) 0.2796(2) 0.40307(19) 0.0519(8) Uani 1 1 d . . . . .
H17 H 0.342863 0.253876 0.406025 0.062 Uiso 1 1 calc R U . . .
C18 C 0.3988(3) 0.3373(3) 0.3441(2) 0.0621(10) Uani 1 1 d . . . . .
H18 H 0.336992 0.351488 0.307774 0.075 Uiso 1 1 calc R U . . .
C19 C 0.4837(3) 0.3736(2) 0.3380(2) 0.0584(9) Uani 1 1 d . . . . .
H19 H 0.480978 0.412250 0.296598 0.070 Uiso 1 1 calc R U . . .
C20 C 0.5736(3) 0.35461(19) 0.3918(2) 0.0480(7) Uani 1 1 d . . . . .
H20 H 0.632462 0.380266 0.387389 0.058 Uiso 1 1 calc R U . . .
C21 C 0.5779(2) 0.29790(17) 0.45238(18) 0.0396(6) Uani 1 1 d . . . . .
H21 H 0.639618 0.285603 0.489984 0.047 Uiso 1 1 calc R U . . .
C23 C 0.4012(2) 0.1195(2) 0.4866(2) 0.0526(8) Uani 1 1 d . . . . .
H23A H 0.407832 0.071744 0.518845 0.079 Uiso 1 1 calc R U . . .
H23B H 0.407560 0.109007 0.429069 0.079 Uiso 1 1 calc R U . . .
H23C H 0.335916 0.142159 0.484229 0.079 Uiso 1 1 calc R U . . .
C24 C 0.61314(19) 0.13580(14) 0.53760(17) 0.0305(5) Uani 1 1 d . . . . .
C25 C 0.6928(2) 0.13889(19) 0.60755(18) 0.0411(7) Uani 1 1 d . . . . .
H25 H 0.687969 0.167718 0.655819 0.049 Uiso 1 1 calc R U . . .
C26 C 0.7797(2) 0.0998(2) 0.60706(19) 0.0468(7) Uani 1 1 d . . . . .
H26 H 0.834212 0.101931 0.655191 0.056 Uiso 1 1 calc R U . . .
C27 C 0.7875(2) 0.05789(17) 0.53716(18) 0.0379(6) Uani 1 1 d . . . . .
H27 H 0.846470 0.030021 0.537864 0.046 Uiso 1 1 calc R U . . .
C28 C 0.7097(2) 0.05656(17) 0.46653(18) 0.0388(6) Uani 1 1 d . . . . .
H28 H 0.715772 0.028960 0.417793 0.047 Uiso 1 1 calc R U . . .
C29 C 0.6224(2) 0.09545(17) 0.46626(18) 0.0379(6) Uani 1 1 d . . . . .
H29 H 0.568886 0.094525 0.417291 0.046 Uiso 1 1 calc R U . . .
C31 C 0.43893(19) 0.38798(15) 0.59369(16) 0.0299(5) Uani 1 1 d . . . . .
C32 C 0.3901(2) 0.44907(16) 0.54714(18) 0.0360(6) Uani 1 1 d . . . . .
H32 H 0.425512 0.493839 0.539186 0.043 Uiso 1 1 calc R U . . .
C33 C 0.2886(2) 0.44349(17) 0.51243(18) 0.0390(6) Uani 1 1 d . . . . .
H33 H 0.254032 0.484752 0.480446 0.047 Uiso 1 1 calc R U . . .
C34 C 0.2378(2) 0.37837(17) 0.52418(16) 0.0349(6) Uani 1 1 d . . . . .
H34 H 0.168343 0.374244 0.500508 0.042 Uiso 1 1 calc R U . . .
C35 C 0.29012(18) 0.31861(15) 0.57145(15) 0.0288(5) Uani 1 1 d . . . . .
C36 C 0.54384(18) 0.38399(14) 0.63463(16) 0.0282(5) Uani 1 1 d . . . . .
C39 C 0.70127(19) 0.39373(15) 0.69299(16) 0.0307(5) Uani 1 1 d . . . . .
C40 C 0.62174(19) 0.43527(15) 0.64616(16) 0.0310(5) Uani 1 1 d . . . . .
H40 H 0.620968 0.486493 0.626730 0.037 Uiso 1 1 calc R U . . .
C41 C 0.8034(2) 0.42256(17) 0.72931(17) 0.0358(6) Uani 1 1 d . . . . .
C45 C 0.24892(18) 0.24707(15) 0.59190(15) 0.0286(5) Uani 1 1 d . . . . .
C46 C 0.15399(19) 0.21690(15) 0.57535(16) 0.0311(5) Uani 1 1 d . . . . .
H46 H 0.094005 0.238029 0.542341 0.037 Uiso 1 1 calc R U . . .
C47 C 0.16817(19) 0.14818(15) 0.61890(17) 0.0313(5) Uani 1 1 d . . . . .
C50 C 0.0910(2) 0.09243(16) 0.62660(19) 0.0371(6) Uani 1 1 d . . . . .
C55 C 0.40563(18) 0.21883(15) 0.88860(16) 0.0294(5) Uani 1 1 d . . . . .
F1 F 0.82921(13) 0.47710(10) 0.68093(11) 0.0461(4) Uani 1 1 d . . . . .
F2 F 0.81283(15) 0.45551(13) 0.80501(11) 0.0584(5) Uani 1 1 d . . . . .
F3 F 0.87251(13) 0.36841(11) 0.73836(15) 0.0587(5) Uani 1 1 d . . . . .
F4 F 0.10165(14) 0.06689(11) 0.70642(12) 0.0539(5) Uani 1 1 d . . . . .
F5 F 0.00119(13) 0.12278(13) 0.60559(18) 0.0759(7) Uani 1 1 d . . . . .
F6 F 0.09095(17) 0.02856(12) 0.58162(14) 0.0653(6) Uani 1 1 d . . . . .
Mo1 Mo 0.46939(2) 0.22835(2) 0.67816(2) 0.02453(8) Uani 1 1 d . . . . .
N1 N 0.67595(15) 0.32205(12) 0.70983(14) 0.0304(4) Uani 1 1 d . . . . .
N2 N 0.57806(15) 0.31641(12) 0.67325(13) 0.0282(4) Uani 1 1 d . . . . .
N3 N 0.38890(15) 0.32437(12) 0.60534(13) 0.0271(4) Uani 1 1 d . . . . .
N4 N 0.31423(15) 0.19665(12) 0.64209(13) 0.0271(4) Uani 1 1 d . . . . .
N5 N 0.26419(15) 0.13507(12) 0.65906(14) 0.0291(4) Uani 1 1 d . . . . .
P1 P 0.41553(4) 0.28325(4) 0.80256(4) 0.02583(14) Uani 1 1 d . . . . .
P2 P 0.49789(5) 0.18567(4) 0.53796(4) 0.03076(15) Uani 1 1 d . . . . .
O1 O 0.48858(17) 0.04923(13) 0.68642(15) 0.0523(6) Uani 1 1 d . . . . .
O2 O 0.64054(16) 0.18357(16) 0.83416(15) 0.0593(7) Uani 1 1 d . . . . .

loop_
_atom_site_aniso_label
_atom_site_aniso_U_11
_atom_site_aniso_U_22
_atom_site_aniso_U_33
_atom_site_aniso_U_23
_atom_site_aniso_U_13
_atom_site_aniso_U_12
C1 0.0359(15) 0.0494(19) 0.0466(17) 0.0078(13) 0.0144(13) 0.0012(13)
C2 0.0343(15) 0.0567(19) 0.0480(17) 0.0139(14) 0.0176(13) 0.0023(13)
C3 0.0334(14) 0.0490(16) 0.0312(14) -0.0047(12) 0.0096(11) -0.0053(12)
C4 0.0442(16) 0.065(2) 0.0281(14) -0.0027(13) 0.0143(12) -0.0144(15)
C5 0.0528(18) 0.062(2) 0.0326(15) 0.0103(14) 0.0120(13) -0.0149(15)
C6 0.064(2) 0.0415(16) 0.0421(16) 0.0078(13) 0.0191(15) -0.0065(15)
C7 0.0468(16) 0.0393(15) 0.0308(13) 0.0016(11) 0.0159(12) -0.0040(12)
C9 0.0309(13) 0.0346(13) 0.0375(14) -0.0014(11) 0.0059(11) -0.0022(11)
C10 0.0264(12) 0.0393(14) 0.0251(12) -0.0033(10) 0.0057(9) 0.0064(10)
C11 0.0345(14) 0.0433(15) 0.0353(14) -0.0010(12) 0.0087(11) 0.0059(12)
C12 0.0456(17) 0.0470(17) 0.0421(16) 0.0011(13) 0.0085(13) 0.0184(14)
C13 0.0316(15) 0.065(2) 0.0410(16) -0.0087(14) 0.0029(12) 0.0181(14)
C14 0.0254(13) 0.0614(19) 0.0427(16) -0.0147(14) 0.0075(11) 0.0043(13)
C15 0.0297(13) 0.0433(15) 0.0336(14) -0.0079(11) 0.0086(11) 0.0016(11)
C16 0.0389(15) 0.0495(16) 0.0310(13) 0.0007(12) 0.0144(12) 0.0089(13)
C17 0.0396(17) 0.086(3) 0.0316(15) 0.0091(15) 0.0122(13) 0.0118(16)
C18 0.052(2) 0.103(3) 0.0337(16) 0.0208(18) 0.0152(14) 0.025(2)
C19 0.069(2) 0.072(2) 0.0412(17) 0.0182(16) 0.0268(16) 0.0287(19)
C20 0.0562(19) 0.0475(17) 0.0490(18) 0.0046(14) 0.0298(15) 0.0098(14)
C21 0.0397(15) 0.0437(15) 0.0380(15) 0.0024(12) 0.0146(12) 0.0087(12)
C23 0.0362(16) 0.067(2) 0.0555(19) -0.0237(17) 0.0134(14) -0.0127(15)
C24 0.0312(13) 0.0293(12) 0.0348(13) -0.0011(10) 0.0158(10) -0.0014(10)
C25 0.0310(14) 0.0585(18) 0.0356(14) -0.0127(13) 0.0117(11) 0.0004(13)
C26 0.0324(15) 0.070(2) 0.0384(15) -0.0101(14) 0.0091(12) 0.0063(14)
C27 0.0311(14) 0.0435(15) 0.0433(15) -0.0023(12) 0.0170(12) 0.0030(11)
C28 0.0426(16) 0.0393(15) 0.0405(15) -0.0069(12) 0.0215(12) -0.0008(12)
C29 0.0394(15) 0.0429(15) 0.0339(14) -0.0032(12) 0.0134(12) 0.0014(12)
C31 0.0297(13) 0.0319(13) 0.0300(12) 0.0079(10) 0.0112(10) 0.0034(10)
C32 0.0353(14) 0.0355(14) 0.0392(14) 0.0124(11) 0.0130(11) 0.0043(11)
C33 0.0378(15) 0.0420(15) 0.0387(15) 0.0157(12) 0.0121(12) 0.0108(12)
C34 0.0290(13) 0.0458(15) 0.0292(13) 0.0074(11) 0.0060(10) 0.0079(11)
C35 0.0248(12) 0.0359(13) 0.0269(12) 0.0035(10) 0.0081(9) 0.0037(10)
C36 0.0278(12) 0.0288(12) 0.0309(12) 0.0077(10) 0.0127(10) 0.0019(10)
C39 0.0287(13) 0.0351(13) 0.0305(13) 0.0001(10) 0.0113(10) -0.0034(10)
C40 0.0319(13) 0.0292(12) 0.0344(13) 0.0053(10) 0.0130(10) -0.0009(10)
C41 0.0338(14) 0.0440(15) 0.0313(13) 0.0018(11) 0.0110(11) -0.0067(12)
C45 0.0258(12) 0.0343(12) 0.0267(12) 0.0006(10) 0.0084(10) 0.0032(10)
C46 0.0260(12) 0.0399(14) 0.0275(12) -0.0035(10) 0.0064(10) 0.0011(10)
C47 0.0271(12) 0.0347(13) 0.0345(13) -0.0060(11) 0.0120(10) -0.0023(10)
C50 0.0298(13) 0.0385(14) 0.0462(16) -0.0071(12) 0.0151(12) -0.0046(11)
C55 0.0228(12) 0.0382(13) 0.0266(12) 0.0018(10) 0.0046(9) -0.0046(10)
F1 0.0436(9) 0.0522(10) 0.0422(9) 0.0033(8) 0.0095(7) -0.0200(8)
F2 0.0531(11) 0.0901(15) 0.0325(9) -0.0129(9) 0.0108(8) -0.0200(10)
F3 0.0261(8) 0.0529(11) 0.0942(15) 0.0068(10) 0.0087(9) -0.0011(8)
F4 0.0554(11) 0.0575(11) 0.0557(11) -0.0005(9) 0.0272(9) -0.0136(9)
F5 0.0249(9) 0.0646(13) 0.135(2) 0.0275(14) 0.0125(11) -0.0021(8)
F6 0.0773(14) 0.0580(12) 0.0727(13) -0.0330(10) 0.0417(11) -0.0332(11)
Mo1 0.02144(11) 0.02734(11) 0.02663(12) 0.00512(7) 0.00931(8) 0.00209(7)
N1 0.0230(10) 0.0345(11) 0.0345(11) 0.0037(9) 0.0087(8) -0.0017(8)
N2 0.0250(10) 0.0301(10) 0.0306(10) 0.0059(8) 0.0088(8) 0.0013(8)
N3 0.0262(10) 0.0304(10) 0.0270(10) 0.0055(8) 0.0110(8) 0.0029(8)
N4 0.0258(10) 0.0273(10) 0.0296(10) -0.0004(8) 0.0095(8) 0.0011(8)
N5 0.0247(10) 0.0302(11) 0.0354(11) -0.0028(9) 0.0130(8) -0.0024(8)
P1 0.0225(3) 0.0294(3) 0.0259(3) 0.0017(2) 0.0066(2) 0.0013(2)
P2 0.0275(3) 0.0360(3) 0.0306(3) -0.0024(3) 0.0106(2) -0.0006(3)
O1 0.0520(13) 0.0393(12) 0.0687(15) 0.0080(10) 0.0205(11) 0.0069(10)
O2 0.0361(12) 0.0879(18) 0.0500(13) 0.0291(13) 0.0028(10) 0.0052(12)

loop_
_atom_type_symbol
_atom_type_description
_atom_type_scat_dispersion_real
_atom_type_scat_dispersion_imag
_atom_type_scat_source
C C 0.0181 0.0091 'International Tables Vol C Tables 4.2.6.8 and 6.1.1.4'
H H 0.0000 0.0000 'International Tables Vol C Tables 4.2.6.8 and 6.1.1.4'
F F 0.0727 0.0534 'International Tables Vol C Tables 4.2.6.8 and 6.1.1.4'
Mo Mo -0.0483 2.7339 'International Tables Vol C Tables 4.2.6.8 and 6.1.1.4'
N N 0.0311 0.0180 'International Tables Vol C Tables 4.2.6.8 and 6.1.1.4'
P P 0.2955 0.4335 'International Tables Vol C Tables 4.2.6.8 and 6.1.1.4'
O O 0.0492 0.0322 'International Tables Vol C Tables 4.2.6.8 and 6.1.1.4'

loop_
_geom_angle_atom_site_label_1
_geom_angle_atom_site_label_2
_geom_angle_atom_site_label_3
_geom_angle
_geom_angle_site_symmetry_1
_geom_angle_site_symmetry_3
_geom_angle_publ_flag
O1 C1 Mo1 177.6(3) . . ?
O2 C2 Mo1 176.0(3) . . ?
C4 C3 C55 120.2(3) . . ?
C3 C4 C5 120.1(3) . . ?
C6 C5 C4 120.0(3) . . ?
C5 C6 C7 119.9(3) . . ?
C55 C7 C6 120.5(3) . . ?
C11 C10 C15 119.4(2) . . ?
C11 C10 P1 120.1(2) . . ?
C15 C10 P1 120.4(2) . . ?
C10 C11 C12 120.1(3) . . ?
C13 C12 C11 120.3(3) . . ?
C12 C13 C14 120.0(3) . . ?
C13 C14 C15 120.2(3) . . ?
C14 C15 C10 120.0(3) . . ?
C21 C16 C17 118.3(3) . . ?
C21 C16 P2 120.2(2) . . ?
C17 C16 P2 121.5(2) . . ?
C18 C17 C16 120.7(3) . . ?
C19 C18 C17 120.3(3) . . ?
C18 C19 C20 120.4(3) . . ?
C19 C20 C21 120.0(3) . . ?
C20 C21 C16 120.3(3) . . ?
C25 C24 C29 119.4(2) . . ?
C25 C24 P2 120.4(2) . . ?
C29 C24 P2 120.2(2) . . ?
C24 C25 C26 119.9(3) . . ?
C27 C26 C25 120.5(3) . . ?
C28 C27 C26 119.8(3) . . ?
C27 C28 C29 120.2(3) . . ?
C28 C29 C24 120.1(3) . . ?
N3 C31 C32 120.8(2) . . ?
N3 C31 C36 112.9(2) . . ?
C32 C31 C36 126.3(2) . . ?
C33 C32 C31 118.8(3) . . ?
C34 C33 C32 120.3(2) . . ?
C33 C34 C35 118.8(2) . . ?
N3 C35 C34 120.7(2) . . ?
N3 C35 C45 112.8(2) . . ?
C34 C35 C45 126.4(2) . . ?
N2 C36 C40 109.0(2) . . ?
N2 C36 C31 116.8(2) . . ?
C40 C36 C31 134.2(2) . . ?
N1 C39 C40 112.8(2) . . ?
N1 C39 C41 120.3(2) . . ?
C40 C39 C41 126.7(2) . . ?
C36 C40 C39 103.1(2) . . ?
F3 C41 F2 107.3(2) . . ?
F3 C41 F1 106.6(2) . . ?
F2 C41 F1 104.7(2) . . ?
F3 C41 C39 113.2(2) . . ?
F2 C41 C39 112.7(2) . . ?
F1 C41 C39 111.8(2) . . ?
N4 C45 C46 109.2(2) . . ?
N4 C45 C35 116.7(2) . . ?
C46 C45 C35 134.0(2) . . ?
C45 C46 C47 102.7(2) . . ?
N5 C47 C46 113.3(2) . . ?
N5 C47 C50 119.7(2) . . ?
C46 C47 C50 126.9(2) . . ?
F5 C50 F6 108.5(3) . . ?
F5 C50 F4 105.1(2) . . ?
F6 C50 F4 103.7(2) . . ?
F5 C50 C47 111.7(2) . . ?
F6 C50 C47 114.3(2) . . ?
F4 C50 C47 112.8(2) . . ?
C7 C55 C3 119.2(3) . . ?
C7 C55 P1 121.1(2) . . ?
C3 C55 P1 119.7(2) . . ?
C2 Mo1 C1 69.12(14) . . ?
C2 Mo1 N4 131.72(10) . . ?
C1 Mo1 N4 80.12(10) . . ?
C2 Mo1 N2 79.57(11) . . ?
C1 Mo1 N2 131.07(10) . . ?
N4 Mo1 N2 145.76(8) . . ?
C2 Mo1 N3 145.93(12) . . ?
C1 Mo1 N3 144.91(11) . . ?
N4 Mo1 N3 72.95(8) . . ?
N2 Mo1 N3 72.81(8) . . ?
C2 Mo1 P1 77.15(9) . . ?
C1 Mo1 P1 111.87(9) . . ?
N4 Mo1 P1 81.24(6) . . ?
N2 Mo1 P1 95.85(6) . . ?
N3 Mo1 P1 86.10(5) . . ?
C2 Mo1 P2 112.76(9) . . ?
C1 Mo1 P2 74.18(9) . . ?
N4 Mo1 P2 92.33(6) . . ?
N2 Mo1 P2 85.15(6) . . ?
N3 Mo1 P2 84.71(5) . . ?
P1 Mo1 P2 170.02(2) . . ?
N2 N1 C39 105.2(2) . . ?
N1 N2 C36 109.9(2) . . ?
N1 N2 Mo1 132.05(16) . . ?
C36 N2 Mo1 117.60(16) . . ?
C31 N3 C35 120.6(2) . . ?
C31 N3 Mo1 119.65(16) . . ?
C35 N3 Mo1 119.74(16) . . ?
N5 N4 C45 109.6(2) . . ?
N5 N4 Mo1 132.70(16) . . ?
C45 N4 Mo1 117.68(16) . . ?
N4 N5 C47 105.1(2) . . ?
C10 P1 C9 104.34(12) . . ?
C10 P1 C55 102.28(12) . . ?
C9 P1 C55 103.50(12) . . ?
C10 P1 Mo1 115.48(8) . . ?
C9 P1 Mo1 111.35(9) . . ?
C55 P1 Mo1 118.27(9) . . ?
C16 P2 C23 102.75(17) . . ?
C16 P2 C24 102.98(12) . . ?
C23 P2 C24 104.15(14) . . ?
C16 P2 Mo1 116.67(10) . . ?
C23 P2 Mo1 110.26(11) . . ?
C24 P2 Mo1 118.25(9) . . ?

loop_
_geom_bond_atom_site_label_1
_geom_bond_atom_site_label_2
_geom_bond_distance
_geom_bond_site_symmetry_2
_geom_bond_publ_flag
C1 O1 1.168(4) . ?
C1 Mo1 1.979(3) . ?
C2 O2 1.159(4) . ?
C2 Mo1 1.974(3) . ?
C3 C4 1.388(4) . ?
C3 C55 1.397(4) . ?
C4 C5 1.390(5) . ?
C5 C6 1.381(5) . ?
C6 C7 1.395(4) . ?
C7 C55 1.388(4) . ?
C9 P1 1.825(3) . ?
C10 C11 1.391(4) . ?
C10 C15 1.400(4) . ?
C10 P1 1.822(3) . ?
C11 C12 1.393(4) . ?
C12 C13 1.381(5) . ?
C13 C14 1.387(5) . ?
C14 C15 1.389(4) . ?
C16 C21 1.394(4) . ?
C16 C17 1.397(4) . ?
C16 P2 1.815(3) . ?
C17 C18 1.386(5) . ?
C18 C19 1.363(6) . ?
C19 C20 1.381(5) . ?
C20 C21 1.391(4) . ?
C23 P2 1.816(3) . ?
C24 C25 1.384(4) . ?
C24 C29 1.392(4) . ?
C24 P2 1.823(3) . ?
C25 C26 1.387(4) . ?
C26 C27 1.381(4) . ?
C27 C28 1.375(4) . ?
C28 C29 1.389(4) . ?
C31 N3 1.349(3) . ?
C31 C32 1.389(4) . ?
C31 C36 1.449(4) . ?
C32 C33 1.389(4) . ?
C33 C34 1.377(4) . ?
C34 C35 1.395(4) . ?
C35 N3 1.352(3) . ?
C35 C45 1.448(4) . ?
C36 N2 1.370(3) . ?
C36 C40 1.382(4) . ?
C39 N1 1.349(3) . ?
C39 C40 1.386(4) . ?
C39 C41 1.486(4) . ?
C41 F3 1.331(3) . ?
C41 F2 1.339(3) . ?
C41 F1 1.340(3) . ?
C45 N4 1.382(3) . ?
C45 C46 1.384(4) . ?
C46 C47 1.386(4) . ?
C47 N5 1.355(3) . ?
C47 C50 1.476(4) . ?
C50 F5 1.321(3) . ?
C50 F6 1.337(3) . ?
C50 F4 1.349(4) . ?
C55 P1 1.829(3) . ?
Mo1 N4 2.162(2) . ?
Mo1 N2 2.171(2) . ?
Mo1 N3 2.200(2) . ?
Mo1 P1 2.5131(6) . ?
Mo1 P2 2.5227(7) . ?
N1 N2 1.349(3) . ?
N4 N5 1.346(3) . ?
